data_7024576
loop_
_publ_author_name
'Shi, Shu-Yun'
'Sun, Ying-Hua'
'Chen, Yan'
'Xu, Jia-Ning'
'Cui, Xiao-Bing'
'Wang, Yan'
'Wang, Guo-Wu'
'Yang, Guang-Di'
'Xu, Ji-Qing'

_publ_section_title
;
 First examples of extended structures based on {PMo(12)Sb(2)O(40)}
 polyoxoanions.
;
_journal_issue 5
_journal_name_full 'Dalton transactions (Cambridge, England : 2003)'
_journal_page_first 1389
_journal_page_last 1394
_journal_paper_doi 10.1039/b918631j
_journal_volume 39
_journal_year 2010
_chemical_formula_sum 'C6 H28 Mo12 N4 Ni O44 P Sb2'
_chemical_formula_weight 2344.78
_chemical_name_systematic
;
?
;
_space_group_IT_number 2
_symmetry_cell_setting triclinic
_symmetry_space_group_name_Hall '-P 1'
_symmetry_space_group_name_H-M 'P -1'
_atom_sites_solution_hydrogens geom
_atom_sites_solution_primary direct
_atom_sites_solution_secondary difmap
_audit_creation_method SHELXL-97
_cell_angle_alpha 79.31(3)
_cell_angle_beta 79.82(3)
_cell_angle_gamma 68.59(3)
_cell_formula_units_Z 1
_cell_length_a 9.791(2)
_cell_length_b 10.617(2)
_cell_length_c 11.905(2)
_cell_measurement_reflns_used 6308
_cell_measurement_temperature 293(2)
_cell_measurement_theta_max 26.0400
_cell_measurement_theta_min 2.2503
_cell_volume 1124.1(4)
_computing_cell_refinement SMART
_computing_data_collection 'SMART (Bruker, 2000)'
_computing_data_reduction 'SAINT (Bruker, 2000)'
_computing_structure_refinement 'SHELXL-97 (Sheldrick, 1997)'
_computing_structure_solution 'SHELXS-97 (Sheldrick, 1990)'
_diffrn_ambient_temperature 293(2)
_diffrn_measured_fraction_theta_full 0.991
_diffrn_measured_fraction_theta_max 0.991
_diffrn_measurement_device_type 'Bruker smart apex II diffractometer'
_diffrn_measurement_method 'phi and omega scans'
_diffrn_radiation_monochromator graphite
_diffrn_radiation_source 'fine-focus sealed tube'
_diffrn_radiation_type MoK\a
_diffrn_radiation_wavelength 0.71073
_diffrn_reflns_av_R_equivalents 0.0207
_diffrn_reflns_av_sigmaI/netI 0.0279
_diffrn_reflns_limit_h_max 12
_diffrn_reflns_limit_h_min -11
_diffrn_reflns_limit_k_max 13
_diffrn_reflns_limit_k_min -13
_diffrn_reflns_limit_l_max 14
_diffrn_reflns_limit_l_min -14
_diffrn_reflns_number 9458
_diffrn_reflns_theta_full 26.05
_diffrn_reflns_theta_max 26.05
_diffrn_reflns_theta_min 2.25
_exptl_absorpt_coefficient_mu 4.965
_exptl_absorpt_correction_T_max 0.2870
_exptl_absorpt_correction_T_min 0.1176
_exptl_absorpt_correction_type multi-scan
_exptl_absorpt_process_details 'SADABS; Bruker, 2000'
_exptl_crystal_colour black
_exptl_crystal_density_diffrn 3.464
_exptl_crystal_density_method 'not measured'
_exptl_crystal_description block
_exptl_crystal_F_000 1093
_exptl_crystal_size_max 0.75
_exptl_crystal_size_mid 0.35
_exptl_crystal_size_min 0.34
_refine_diff_density_max 1.851
_refine_diff_density_min -1.293
_refine_diff_density_rms 0.175
_refine_ls_extinction_coef 0.00027(12)
_refine_ls_extinction_expression Fc^*^=kFc[1+0.001xFc^2^\l^3^/sin(2\q)]^-1/4^
_refine_ls_extinction_method SHELXL
_refine_ls_goodness_of_fit_ref 1.081
_refine_ls_hydrogen_treatment constr
_refine_ls_matrix_type full
_refine_ls_number_parameters 333
_refine_ls_number_reflns 4400
_refine_ls_number_restraints 1
_refine_ls_restrained_S_all 1.081
_refine_ls_R_factor_all 0.0377
_refine_ls_R_factor_gt 0.0333
_refine_ls_shift/su_max 0.007
_refine_ls_shift/su_mean 0.000
_refine_ls_structure_factor_coef Fsqd
_refine_ls_weighting_details 'calc w=1/[\s^2^(Fo^2^)+(0.0376P)^2^+8.4784P] where P=(Fo^2^+2Fc^2^)/3'
_refine_ls_weighting_scheme calc
_refine_ls_wR_factor_gt 0.0854
_refine_ls_wR_factor_ref 0.0882
_reflns_number_gt 3974
_reflns_number_total 4400
_reflns_threshold_expression >2sigma(I)
_cod_data_source_file b918631j.txt
_cod_data_source_block k2
_cod_depositor_comments
;
The following automatic conversions were performed:

'_symmetry_cell_setting' value 'Triclinic' changed to 'triclinic'
according to /home/saulius/struct/CIF-dictionaries/cif_core.dic
dictionary named 'cif_core.dic' version 2.4.2 from 2011-04-26.

Automatic conversion script
Id: cif_fix_values 1891 2012-01-12 08:04:46Z andrius 
;
_cod_original_sg_symbol_H-M P-1
_cod_database_code 7024576

loop_
_symmetry_equiv_pos_as_xyz
'x, y, z'
'-x, -y, -z'

loop_
_atom_site_label
_atom_site_type_symbol
_atom_site_fract_x
_atom_site_fract_y
_atom_site_fract_z
_atom_site_U_iso_or_equiv
_atom_site_adp_type
_atom_site_occupancy
_atom_site_symmetry_multiplicity
_atom_site_calc_flag
_atom_site_refinement_flags
_atom_site_disorder_group
Mo1 Mo -0.36125(6) 0.25515(5) 0.48433(5) 0.02083(14) Uani 1 1 d . .
Mo2 Mo 0.02226(6) -0.31574(5) 0.67982(5) 0.02084(14) Uani 1 1 d . .
Mo3 Mo -0.33010(6) -0.05799(5) 0.66147(5) 0.02098(14) Uani 1 1 d . .
Mo4 Mo 0.15862(6) 0.21519(5) 0.58886(5) 0.02275(14) Uani 1 1 d . .
Mo5 Mo -0.17983(6) 0.15641(5) 0.75487(5) 0.02290(14) Uani 1 1 d . .
Mo6 Mo 0.17587(6) -0.09675(6) 0.76304(5) 0.02224(14) Uani 1 1 d . .
Sb1 Sb -0.18446(4) 0.42782(4) 0.56783(3) 0.01841(12) Uani 1 1 d . .
Ni1 Ni 0.0000 -0.5000 1.0000 0.0353(3) Uani 1 2 d S .
P1 P 0.0000 0.0000 0.5000 0.0131(4) Uani 1 2 d S .
O1 O 0.0754(8) 0.1070(7) 0.4560(7) 0.0145(16) Uani 0.50 1 d P -1
O2 O 0.0973(9) -0.1182(7) 0.5770(7) 0.0147(16) Uani 0.50 1 d P -1
O3 O 0.1514(8) -0.0666(8) 0.4311(7) 0.0136(15) Uani 0.50 1 d P -1
O4 O 0.0257(8) 0.0509(8) 0.6049(7) 0.0151(16) Uani 0.50 1 d P -1
O5 O 0.2974(7) 0.1473(7) 0.4729(5) 0.069(2) Uani 1 1 d . .
O6 O -0.4095(9) 0.1143(6) 0.5682(6) 0.069(2) Uani 1 1 d . .
O7 O -0.1717(7) -0.2162(7) 0.7162(5) 0.071(2) Uani 1 1 d . .
O8 O -0.3283(7) 0.1953(7) 0.3458(6) 0.065(2) Uani 1 1 d . .
O9 O 0.0929(7) -0.2381(8) 0.7699(6) 0.066(2) Uani 1 1 d . .
O10 O -0.2948(8) 0.2890(6) 0.6267(5) 0.0525(18) Uani 1 1 d . .
O11 O -0.2841(9) 0.0443(6) 0.7579(6) 0.067(2) Uani 1 1 d . .
O12 O 0.0215(6) 0.3473(7) 0.4719(5) 0.0530(18) Uani 1 1 d . .
O13 O -0.0205(6) 0.0250(6) 0.8119(7) 0.067(2) Uani 1 1 d . .
O14 O -0.0515(5) 0.2692(6) 0.6745(6) 0.057(2) Uani 1 1 d . .
O15 O 0.2534(6) -0.1419(7) 0.8828(5) 0.0488(15) Uani 1 1 d . .
O16 O -0.4748(6) -0.0880(7) 0.7380(5) 0.0506(16) Uani 1 1 d . .
O17 O -0.5210(5) 0.3812(5) 0.4784(5) 0.0400(13) Uani 1 1 d . .
O18 O 0.0338(7) -0.4645(5) 0.7574(4) 0.0406(13) Uani 1 1 d . .
O19 O 0.2178(5) 0.3263(5) 0.6272(5) 0.0345(12) Uani 1 1 d . .
O20 O 0.2200(6) -0.3646(6) 0.5761(5) 0.0434(15) Uani 1 1 d . .
O21 O -0.2641(6) 0.2419(5) 0.8641(4) 0.0390(13) Uani 1 1 d . .
O22 O 0.2166(6) 0.0673(6) 0.6957(7) 0.072(3) Uani 1 1 d . .
N1 N 0.1990(8) -0.6239(7) 0.9895(7) 0.0508(18) Uani 1 1 d . .
H1A H 0.2538 -0.5896 0.9320 0.061 Uiso 1 1 calc R .
H1B H 0.2362 -0.6322 1.0555 0.061 Uiso 1 1 calc R .
C1 C 0.2093(16) -0.7543(19) 0.9692(16) 0.119(6) Uiso 1 1 d D .
H1C H 0.1969 -0.7864 1.0518 0.142 Uiso 1 1 calc R .
C3 C 0.3537(14) -0.8611(12) 0.9519(12) 0.087(4) Uani 1 1 d . .
H3A H 0.3406 -0.9429 0.9403 0.130 Uiso 1 1 calc R .
H3B H 0.4041 -0.8791 1.0185 0.130 Uiso 1 1 calc R .
H3C H 0.4113 -0.8314 0.8855 0.130 Uiso 1 1 calc R .
OW1 O -0.356(2) 0.5688(13) 0.8093(12) 0.167(6) Uani 1 1 d . .
OW2 O -0.5949(9) 0.4418(9) 0.7699(7) 0.090(3) Uani 1 1 d . .
N2 N -0.0526(9) -0.6464(7) 0.9689(6) 0.0469(17) Uani 1 1 d . .
H2C H -0.1157 -0.6667 1.0279 0.056 Uiso 1 1 calc R .
H2D H -0.0988 -0.6196 0.9051 0.056 Uiso 1 1 calc R .
C2 C 0.0772(13) -0.7673(11) 0.9527(13) 0.086(4) Uani 1 1 d D .
H2A H 0.0626 -0.8436 1.0059 0.103 Uiso 1 1 calc R .
H2B H 0.0865 -0.7885 0.8753 0.103 Uiso 1 1 calc R .

loop_
_atom_site_aniso_label
_atom_site_aniso_U_11
_atom_site_aniso_U_22
_atom_site_aniso_U_33
_atom_site_aniso_U_23
_atom_site_aniso_U_13
_atom_site_aniso_U_12
Mo1 0.0149(3) 0.0161(3) 0.0314(3) -0.0054(2) -0.0060(2) -0.0027(2)
Mo2 0.0273(3) 0.0142(3) 0.0174(3) 0.00005(19) 0.0014(2) -0.0057(2)
Mo3 0.0168(3) 0.0240(3) 0.0220(3) -0.0036(2) 0.0010(2) -0.0081(2)
Mo4 0.0163(3) 0.0158(3) 0.0382(3) -0.0071(2) -0.0061(2) -0.0049(2)
Mo5 0.0296(3) 0.0168(3) 0.0183(3) -0.0029(2) 0.0051(2) -0.0067(2)
Mo6 0.0219(3) 0.0247(3) 0.0198(3) 0.0006(2) -0.0043(2) -0.0086(2)
Sb1 0.0176(2) 0.0141(2) 0.0225(2) -0.00359(15) -0.00043(15) -0.00468(15)
Ni1 0.0429(8) 0.0297(7) 0.0320(7) -0.0037(5) -0.0058(6) -0.0105(6)
P1 0.0119(9) 0.0125(9) 0.0140(10) -0.0007(8) -0.0005(8) -0.0042(8)
O1 0.016(4) 0.011(4) 0.017(4) -0.003(3) 0.000(3) -0.004(3)
O2 0.016(4) 0.010(4) 0.021(4) 0.001(3) -0.005(3) -0.008(3)
O3 0.012(4) 0.013(4) 0.014(4) -0.001(3) 0.003(3) -0.004(3)
O4 0.011(4) 0.014(4) 0.020(4) -0.002(3) -0.004(3) -0.003(3)
O5 0.054(4) 0.077(5) 0.046(4) -0.039(3) -0.030(3) 0.041(3)
O6 0.143(7) 0.042(3) 0.055(4) 0.029(3) -0.070(4) -0.062(4)
O7 0.051(4) 0.087(5) 0.043(4) -0.040(3) -0.031(3) 0.040(4)
O8 0.061(4) 0.096(5) 0.072(4) -0.065(4) 0.048(3) -0.066(4)
O9 0.065(4) 0.101(5) 0.064(4) -0.064(4) 0.047(3) -0.068(4)
O10 0.095(5) 0.048(3) 0.043(3) 0.026(3) -0.042(3) -0.057(4)
O11 0.135(7) 0.042(3) 0.054(4) 0.027(3) -0.066(4) -0.057(4)
O12 0.026(3) 0.079(4) 0.031(3) -0.028(3) -0.011(2) 0.022(3)
O13 0.025(3) 0.030(3) 0.111(6) 0.031(3) 0.019(3) -0.001(2)
O14 0.015(2) 0.039(3) 0.089(5) 0.035(3) 0.004(3) -0.003(2)
O15 0.046(3) 0.080(4) 0.026(3) 0.010(3) -0.013(2) -0.032(3)
O16 0.032(3) 0.093(5) 0.033(3) 0.011(3) -0.002(2) -0.037(3)
O17 0.021(2) 0.025(3) 0.073(4) -0.008(2) -0.013(2) -0.002(2)
O18 0.063(4) 0.019(2) 0.031(3) 0.001(2) 0.010(3) -0.013(2)
O19 0.028(3) 0.028(3) 0.053(3) -0.017(2) -0.007(2) -0.009(2)
O20 0.041(3) 0.070(4) 0.040(3) -0.035(3) 0.020(2) -0.041(3)
O21 0.058(4) 0.027(3) 0.023(3) -0.007(2) 0.006(2) -0.007(2)
O22 0.018(3) 0.032(3) 0.127(6) 0.035(4) 0.017(3) 0.003(2)
N1 0.051(4) 0.042(4) 0.055(5) -0.009(3) -0.008(4) -0.009(3)
C3 0.086(9) 0.058(7) 0.087(9) -0.020(6) 0.005(7) 0.009(6)
OW1 0.283(19) 0.117(10) 0.128(10) 0.023(8) -0.038(11) -0.113(12)
OW2 0.066(5) 0.099(7) 0.078(6) 0.003(5) -0.007(4) -0.004(5)
N2 0.066(5) 0.041(4) 0.042(4) -0.005(3) -0.012(4) -0.025(4)
C2 0.081(8) 0.052(6) 0.132(12) -0.053(7) 0.030(8) -0.031(6)

loop_
_atom_type_symbol
_atom_type_description
_atom_type_scat_dispersion_real
_atom_type_scat_dispersion_imag
_atom_type_scat_source
C C 0.0033 0.0016 'International Tables Vol C Tables 4.2.6.8 and 6.1.1.4'
H H 0.0000 0.0000 'International Tables Vol C Tables 4.2.6.8 and 6.1.1.4'
N N 0.0061 0.0033 'International Tables Vol C Tables 4.2.6.8 and 6.1.1.4'
O O 0.0106 0.0060 'International Tables Vol C Tables 4.2.6.8 and 6.1.1.4'
Ni Ni 0.3393 1.1124 'International Tables Vol C Tables 4.2.6.8 and 6.1.1.4'
Mo Mo -1.6832 0.6857 'International Tables Vol C Tables 4.2.6.8 and 6.1.1.4'
Sb Sb -0.5866 1.5461 'International Tables Vol C Tables 4.2.6.8 and 6.1.1.4'
P P 0.1023 0.0942 'International Tables Vol C Tables 4.2.6.8 and 6.1.1.4'

loop_
_geom_angle_atom_site_label_1
_geom_angle_atom_site_label_2
_geom_angle_atom_site_label_3
_geom_angle
_geom_angle_site_symmetry_1
_geom_angle_site_symmetry_3
O17 Mo1 O6 103.9(3) . .
O17 Mo1 O8 102.9(3) . .
O6 Mo1 O8 96.7(3) . .
O17 Mo1 O10 100.3(3) . .
O6 Mo1 O10 90.0(2) . .
O8 Mo1 O10 153.5(3) . .
O17 Mo1 O20 99.4(3) . 2_556
O6 Mo1 O20 153.6(3) . 2_556
O8 Mo1 O20 90.0(2) . 2_556
O10 Mo1 O20 73.6(2) . 2_556
O17 Mo1 O3 159.2(3) . 2_556
O6 Mo1 O3 65.3(3) . 2_556
O8 Mo1 O3 96.2(3) . 2_556
O10 Mo1 O3 63.5(3) . 2_556
O20 Mo1 O3 88.7(3) 2_556 2_556
O17 Mo1 O2 157.9(3) . 2_556
O6 Mo1 O2 96.2(3) . 2_556
O8 Mo1 O2 64.9(3) . 2_556
O10 Mo1 O2 88.9(3) . 2_556
O20 Mo1 O2 63.7(2) 2_556 2_556
O3 Mo1 O2 41.4(2) 2_556 2_556
O18 Mo2 O9 102.2(3) . .
O18 Mo2 O7 101.4(3) . .
O9 Mo2 O7 95.4(3) . .
O18 Mo2 O12 100.0(3) . 2_556
O9 Mo2 O12 155.1(3) . 2_556
O7 Mo2 O12 91.0(2) . 2_556
O18 Mo2 O20 101.5(3) . .
O9 Mo2 O20 90.6(2) . .
O7 Mo2 O20 154.5(3) . .
O12 Mo2 O20 74.1(2) 2_556 .
O18 Mo2 O1 158.4(3) . 2_556
O9 Mo2 O1 96.2(3) . 2_556
O7 Mo2 O1 65.3(3) . 2_556
O12 Mo2 O1 64.8(3) 2_556 2_556
O20 Mo2 O1 89.5(3) . 2_556
O18 Mo2 O2 159.7(3) . .
O9 Mo2 O2 65.5(3) . .
O7 Mo2 O2 96.1(3) . .
O12 Mo2 O2 89.9(3) 2_556 .
O20 Mo2 O2 64.1(2) . .
O1 Mo2 O2 41.4(2) 2_556 .
O16 Mo3 O6 105.0(3) . .
O16 Mo3 O7 101.2(3) . .
O6 Mo3 O7 153.7(4) . .
O16 Mo3 O11 101.9(3) . .
O6 Mo3 O11 85.7(2) . .
O7 Mo3 O11 88.4(3) . .
O16 Mo3 O5 104.0(3) . 2_556
O6 Mo3 O5 88.7(3) . 2_556
O7 Mo3 O5 85.4(2) . 2_556
O11 Mo3 O5 154.1(4) . 2_556
O19 Mo4 O5 102.7(3) . .
O19 Mo4 O22 103.7(3) . .
O5 Mo4 O22 96.7(3) . .
O19 Mo4 O14 100.3(3) . .
O5 Mo4 O14 153.8(3) . .
O22 Mo4 O14 89.9(2) . .
O19 Mo4 O12 98.0(3) . .
O5 Mo4 O12 90.7(2) . .
O22 Mo4 O12 154.8(3) . .
O14 Mo4 O12 73.7(2) . .
O19 Mo4 O4 159.0(3) . .
O5 Mo4 O4 96.5(3) . .
O22 Mo4 O4 65.3(3) . .
O14 Mo4 O4 63.4(3) . .
O12 Mo4 O4 90.0(3) . .
O19 Mo4 O1 157.0(3) . .
O5 Mo4 O1 65.6(3) . .
O22 Mo4 O1 97.5(3) . .
O14 Mo4 O1 88.5(3) . .
O12 Mo4 O1 63.8(3) . .
O4 Mo4 O1 42.2(3) . .
O21 Mo5 O13 103.5(3) . .
O21 Mo5 O11 103.4(3) . .
O13 Mo5 O11 95.9(3) . .
O21 Mo5 O14 99.9(3) . .
O13 Mo5 O14 90.5(2) . .
O11 Mo5 O14 153.6(3) . .
O21 Mo5 O10 99.0(3) . .
O13 Mo5 O10 154.7(3) . .
O11 Mo5 O10 90.0(2) . .
O14 Mo5 O10 74.2(2) . .
O21 Mo5 O3 157.8(3) . 2_556
O13 Mo5 O3 97.0(3) . 2_556
O11 Mo5 O3 65.5(3) . 2_556
O14 Mo5 O3 88.3(3) . 2_556
O10 Mo5 O3 63.3(3) . 2_556
O21 Mo5 O4 158.3(3) . .
O13 Mo5 O4 65.4(3) . .
O11 Mo5 O4 96.5(3) . .
O14 Mo5 O4 63.1(3) . .
O10 Mo5 O4 89.6(3) . .
O3 Mo5 O4 42.1(2) 2_556 .
O15 Mo6 O8 103.3(3) . 2_556
O15 Mo6 O22 103.5(3) . .
O8 Mo6 O22 89.4(3) 2_556 .
O15 Mo6 O9 101.9(3) . .
O8 Mo6 O9 85.4(2) 2_556 .
O22 Mo6 O9 154.7(4) . .
O15 Mo6 O13 102.1(3) . .
O8 Mo6 O13 154.6(4) 2_556 .
O22 Mo6 O13 85.5(2) . .
O9 Mo6 O13 88.7(3) . .
O20 Sb1 O14 113.2(3) 2_556 .
O20 Sb1 O10 72.8(2) 2_556 .
O14 Sb1 O10 72.8(2) . .
O20 Sb1 O12 72.4(2) 2_556 .
O14 Sb1 O12 72.5(2) . .
O10 Sb1 O12 114.3(3) . .
N1 Ni1 N1 180.000(1) 2_547 .
N1 Ni1 N2 93.7(3) 2_547 .
N1 Ni1 N2 86.3(3) . .
N1 Ni1 N2 86.3(3) 2_547 2_547
N1 Ni1 N2 93.7(3) . 2_547
N2 Ni1 N2 180.000(1) . 2_547
O2 P1 O2 180.0(5) 2_556 .
O2 P1 O1 109.9(4) 2_556 2_556
O2 P1 O1 70.1(4) . 2_556
O2 P1 O1 70.1(4) 2_556 .
O2 P1 O1 109.9(4) . .
O1 P1 O1 180.0(3) 2_556 .
O2 P1 O4 69.3(4) 2_556 2_556
O2 P1 O4 110.7(4) . 2_556
O1 P1 O4 71.6(4) 2_556 2_556
O1 P1 O4 108.4(4) . 2_556
O2 P1 O4 110.7(4) 2_556 .
O2 P1 O4 69.3(4) . .
O1 P1 O4 108.4(4) 2_556 .
O1 P1 O4 71.6(4) . .
O4 P1 O4 180.000(1) 2_556 .
O2 P1 O3 70.3(4) 2_556 2_556
O2 P1 O3 109.7(4) . 2_556
O1 P1 O3 70.4(4) 2_556 2_556
O1 P1 O3 109.6(4) . 2_556
O4 P1 O3 108.6(4) 2_556 2_556
O4 P1 O3 71.4(4) . 2_556
O2 P1 O3 109.7(4) 2_556 .
O2 P1 O3 70.3(4) . .
O1 P1 O3 109.6(4) 2_556 .
O1 P1 O3 70.4(4) . .
O4 P1 O3 71.4(4) 2_556 .
O4 P1 O3 108.6(4) . .
O3 P1 O3 180.0(5) 2_556 .
P1 O1 O3 55.0(3) . .
P1 O1 O4 54.3(3) . .
O3 O1 O4 88.9(5) . .
P1 O1 Mo2 125.0(4) . 2_556
O3 O1 Mo2 129.6(5) . 2_556
O4 O1 Mo2 135.2(5) . 2_556
P1 O1 Mo4 122.6(4) . .
O3 O1 Mo4 126.5(5) . .
O4 O1 Mo4 68.4(3) . .
Mo2 O1 Mo4 96.8(3) 2_556 .
P1 O2 O4 55.7(4) . .
P1 O2 O3 55.4(3) . .
O4 O2 O3 91.0(5) . .
P1 O2 Mo2 123.4(4) . .
O4 O2 Mo2 128.2(5) . .
O3 O2 Mo2 133.9(5) . .
P1 O2 Mo1 124.0(4) . 2_556
O4 O2 Mo1 127.8(4) . 2_556
O3 O2 Mo1 68.8(4) . 2_556
Mo2 O2 Mo1 96.6(3) . 2_556
P1 O3 O2 54.4(3) . .
P1 O3 O1 54.6(3) . .
O2 O3 O1 90.0(5) . .
P1 O3 Mo1 124.1(4) . 2_556
O2 O3 Mo1 69.8(4) . 2_556
O1 O3 Mo1 128.9(5) . 2_556
P1 O3 Mo5 123.4(4) . 2_556
O2 O3 Mo5 135.0(5) . 2_556
O1 O3 Mo5 127.0(5) . 2_556
Mo1 O3 Mo5 97.1(3) 2_556 2_556
P1 O4 O2 54.9(4) . .
P1 O4 O1 54.1(3) . .
O2 O4 O1 90.0(5) . .
P1 O4 Mo4 123.4(4) . .
O2 O4 Mo4 128.5(5) . .
O1 O4 Mo4 69.4(3) . .
P1 O4 Mo5 123.0(4) . .
O2 O4 Mo5 128.5(5) . .
O1 O4 Mo5 133.2(4) . .
Mo4 O4 Mo5 96.8(3) . .
Mo4 O5 Mo3 142.6(4) . 2_556
Mo1 O6 Mo3 142.9(5) . .
Mo2 O7 Mo3 142.5(5) . .
Mo1 O8 Mo6 143.1(4) . 2_556
Mo2 O9 Mo6 141.7(4) . .
Mo1 O10 Mo5 131.5(3) . .
Mo1 O10 Sb1 106.2(2) . .
Mo5 O10 Sb1 105.2(2) . .
Mo5 O11 Mo3 142.0(4) . .
Mo2 O12 Mo4 130.1(3) 2_556 .
Mo2 O12 Sb1 105.9(2) 2_556 .
Mo4 O12 Sb1 105.6(3) . .
Mo5 O13 Mo6 141.4(4) . .
Mo5 O14 Mo4 132.0(3) . .
Mo5 O14 Sb1 105.8(2) . .
Mo4 O14 Sb1 106.6(3) . .
Mo2 O20 Mo1 130.8(3) . 2_556
Mo2 O20 Sb1 106.2(2) . 2_556
Mo1 O20 Sb1 105.8(2) 2_556 2_556
Mo4 O22 Mo6 141.9(5) . .
C1 N1 Ni1 112.2(8) . .
C2 C1 N1 115.9(13) . .
C2 C1 C3 123.2(14) . .
N1 C1 C3 120.4(11) . .
C2 N2 Ni1 111.2(6) . .
C1 C2 N2 114.2(11) . .

loop_
_geom_bond_atom_site_label_1
_geom_bond_atom_site_label_2
_geom_bond_distance
_geom_bond_site_symmetry_2
Mo1 O17 1.649(5) .
Mo1 O6 1.803(6) .
Mo1 O8 1.811(6) .
Mo1 O10 2.052(5) .
Mo1 O20 2.072(5) 2_556
Mo1 O3 2.494(8) 2_556
Mo1 O2 2.512(8) 2_556
Mo2 O18 1.651(5) .
Mo2 O9 1.821(6) .
Mo2 O7 1.824(6) .
Mo2 O12 2.041(5) 2_556
Mo2 O20 2.050(5) .
Mo2 O1 2.472(8) 2_556
Mo2 O2 2.508(7) .
Mo3 O16 1.644(5) .
Mo3 O6 1.923(6) .
Mo3 O7 1.924(6) .
Mo3 O11 1.925(6) .
Mo3 O5 1.929(6) 2_556
Mo4 O19 1.652(5) .
Mo4 O5 1.807(6) .
Mo4 O22 1.808(6) .
Mo4 O14 2.053(5) .
Mo4 O12 2.066(5) .
Mo4 O4 2.493(8) .
Mo4 O1 2.509(8) .
Mo5 O21 1.646(5) .
Mo5 O13 1.810(6) .
Mo5 O11 1.821(6) .
Mo5 O14 2.044(5) .
Mo5 O10 2.057(5) .
Mo5 O3 2.503(8) 2_556
Mo5 O4 2.514(8) .
Mo6 O15 1.644(5) .
Mo6 O8 1.919(5) 2_556
Mo6 O22 1.927(6) .
Mo6 O9 1.934(6) .
Mo6 O13 1.943(6) .
Sb1 O20 2.078(5) 2_556
Sb1 O14 2.082(5) .
Sb1 O10 2.084(5) .
Sb1 O12 2.096(5) .
Ni1 N1 1.909(7) 2_547
Ni1 N1 1.909(7) .
Ni1 N2 1.919(7) .
Ni1 N2 1.919(7) 2_547
P1 O2 1.527(8) 2_556
P1 O2 1.527(8) .
P1 O1 1.538(7) 2_556
P1 O1 1.538(7) .
P1 O4 1.541(8) 2_556
P1 O4 1.541(8) .
P1 O3 1.546(7) 2_556
P1 O3 1.546(7) .
O1 O3 1.778(10) .
O1 O4 1.802(11) .
O1 Mo2 2.472(8) 2_556
O2 O4 1.746(11) .
O2 O3 1.769(11) .
O2 Mo1 2.512(8) 2_556
O3 Mo1 2.494(8) 2_556
O3 Mo5 2.503(8) 2_556
O5 Mo3 1.929(6) 2_556
O8 Mo6 1.919(5) 2_556
O12 Mo2 2.041(5) 2_556
O20 Mo1 2.072(5) 2_556
O20 Sb1 2.078(5) 2_556
N1 C1 1.414(18) .
C1 C2 1.400(9) .
C1 C3 1.463(19) .
N2 C2 1.454(12) .
